data_1565367
loop_
_publ_author_name
'Shmakova, Alexandra A.'
'Sukhikh, Taisiya S.'
'Volchek, Victoria V.'
'Yanshole, Vadim'
'Stass, Dmitri V.'
'Filatov, Eugeniy Yu.'
'Glebov, Eugeniy M.'
'Abramov, Pavel A.'
'Sokolov, Maxim N.'

_publ_section_title
;
 Niobium uptake by {P2W12} polyoxoanion with [NbO(C2O4)2(H2O)2]&#x2212; as
 Nb source
;
_journal_name_full 'Inorganica Chimica Acta'
_journal_page_first 119319
_journal_paper_doi 10.1016/j.ica.2019.119319
_journal_volume 502
_journal_year 2020
_chemical_formula_sum 'C16 N8 Nb6.4 O144.78 P4 W29.6'
_chemical_formula_weight 8781.18
_space_group_crystal_system orthorhombic
_space_group_IT_number 58
_space_group_name_Hall '-P 2 2n'
_space_group_name_H-M_alt 'P n n m'
_atom_sites_solution_hydrogens .
_atom_sites_solution_primary direct
_atom_sites_solution_secondary difmap
_cell_angle_alpha 90
_cell_angle_beta 90
_cell_angle_gamma 90
_cell_formula_units_Z 2
_cell_length_a 19.5879(12)
_cell_length_b 21.9143(13)
_cell_length_c 18.3017(11)
_cell_measurement_reflns_used 9115
_cell_measurement_temperature 150(2)
_cell_measurement_theta_max 28.6900
_cell_measurement_theta_min 2.2777
_cell_volume 7856.1(8)
_computing_cell_refinement 'SAINT (Bruker-AXS, 2004)'
_computing_data_collection 'APEX2 (Bruker-AXS, 2004)'
_computing_data_reduction 'SAINT (Bruker-AXS, 2004)'
_computing_molecular_graphics 'ShelXle (H\"ubschle, 2011)'
_computing_publication_material 'CIFTAB-2014 (Sheldrick, 2014)'
_computing_structure_refinement 'SHELXL-2014 (Sheldrick, 2014)'
_computing_structure_solution 'SHELXS-2014 (Sheldrick, 2014)'
_diffrn_ambient_temperature 150(2)
_diffrn_detector_area_resol_mean 25
_diffrn_measured_fraction_theta_full 0.999
_diffrn_measured_fraction_theta_max 0.997
_diffrn_measurement_device_type 'Bruker Apex Duo'
_diffrn_measurement_method '\f and \w scans'
_diffrn_radiation_type MoK\a
_diffrn_radiation_wavelength 0.71073
_diffrn_reflns_av_R_equivalents 0.0420
_diffrn_reflns_av_unetI/netI 0.0221
_diffrn_reflns_Laue_measured_fraction_full 0.999
_diffrn_reflns_Laue_measured_fraction_max 0.997
_diffrn_reflns_limit_h_max 26
_diffrn_reflns_limit_h_min -26
_diffrn_reflns_limit_k_max 29
_diffrn_reflns_limit_k_min -29
_diffrn_reflns_limit_l_max 24
_diffrn_reflns_limit_l_min -24
_diffrn_reflns_number 100308
_diffrn_reflns_point_group_measured_fraction_full 0.999
_diffrn_reflns_point_group_measured_fraction_max 0.997
_diffrn_reflns_theta_full 25.500
_diffrn_reflns_theta_max 28.729
_diffrn_reflns_theta_min 1.523
_diffrn_source 'sealed X-ray tube'
_exptl_absorpt_coefficient_mu 22.167
_exptl_absorpt_correction_T_max 0.7458
_exptl_absorpt_correction_T_min 0.5206
_exptl_absorpt_correction_type multi-scan
_exptl_absorpt_process_details 'SADABS (Bruker-AXS, 2004)'
_exptl_crystal_colour colorless
_exptl_crystal_density_diffrn 3.712
_exptl_crystal_description block
_exptl_crystal_F_000 7646
_exptl_crystal_size_max 0.170
_exptl_crystal_size_mid 0.170
_exptl_crystal_size_min 0.120
_refine_diff_density_max 2.424
_refine_diff_density_min -1.786
_refine_diff_density_rms 0.344
_refine_ls_extinction_coef .
_refine_ls_extinction_method none
_refine_ls_goodness_of_fit_ref 1.101
_refine_ls_hydrogen_treatment undef
_refine_ls_matrix_type full
_refine_ls_number_parameters 502
_refine_ls_number_reflns 10476
_refine_ls_number_restraints 0
_refine_ls_restrained_S_all 1.101
_refine_ls_R_factor_all 0.0480
_refine_ls_R_factor_gt 0.0340
_refine_ls_shift/su_max 0.002
_refine_ls_shift/su_mean 0.000
_refine_ls_structure_factor_coef Fsqd
_refine_ls_weighting_details 'w=1/[\s^2^(Fo^2^)+(0.0318P)^2^+223.4652P] where P=(Fo^2^+2Fc^2^)/3'
_refine_ls_weighting_scheme calc
_refine_ls_wR_factor_gt 0.0800
_refine_ls_wR_factor_ref 0.0904
_reflns_Friedel_coverage 0.000
_reflns_Friedel_fraction_full .
_reflns_Friedel_fraction_max .
_reflns_number_gt 8737
_reflns_number_total 10476
_reflns_threshold_expression >2\s(I)
_cod_data_source_file ICA-2020-502-119319.cif
_cod_data_source_block 3
_cod_original_formula_sum 'C16 N8 Nb6.40 O144.78 P4 W29.60'
_cod_database_code 1565367
_shelx_space_group_comment
;
The symmetry employed for this shelxl refinement is uniquely defined
by the following loop, which should always be used as a source of
symmetry information in preference to the above space-group names.
They are only intended as comments.
;
_shelx_estimated_absorpt_t_min 0.117
_shelx_estimated_absorpt_t_max 0.176

loop_
_space_group_symop_operation_xyz
'x, y, z'
'-x, -y, z'
'-x+1/2, y+1/2, -z+1/2'
'x+1/2, -y+1/2, -z+1/2'
'-x, -y, -z'
'x, y, -z'
'x-1/2, -y-1/2, z-1/2'
'-x-1/2, y-1/2, z-1/2'

loop_
_atom_site_label
_atom_site_type_symbol
_atom_site_fract_x
_atom_site_fract_y
_atom_site_fract_z
_atom_site_U_iso_or_equiv
_atom_site_adp_type
_atom_site_occupancy
_atom_site_site_symmetry_order
_atom_site_calc_flag
_atom_site_refinement_flags_posn
_atom_site_refinement_flags_adp
_atom_site_refinement_flags_occupancy
_atom_site_disorder_assembly
_atom_site_disorder_group
O1 O 0.9572(4) 0.5587(3) 0.6196(4) 0.0254(15) Uani 1 1 d . . . . .
O2 O 0.8926(4) 0.6056(4) 0.500000 0.0167(17) Uani 1 2 d S T P . .
O1W O 1.000000 0.500000 0.500000 0.026(3) Uiso 1 4 d S . P . .
O3 O 0.9131(3) 0.6785(3) 0.6168(3) 0.0177(12) Uani 1 1 d . . . . .
O2W O 0.799(2) 0.324(2) 0.500000 0.099(13) Uiso 0.5 2 d S . P . .
O4 O 0.8663(4) 0.7397(4) 0.500000 0.0164(17) Uani 1 2 d S T P . .
O3W O 1.0128(13) 0.8300(12) 0.500000 0.042(6) Uiso 0.5 2 d S . P . .
O5 O 0.9121(3) 0.8060(3) 0.6167(4) 0.0211(13) Uani 1 1 d . . . . .
O4W O 0.8486(16) 0.9108(14) 0.500000 0.060(8) Uiso 0.5 2 d S . P . .
O6 O 0.7730(3) 0.7906(3) 0.5842(4) 0.0178(12) Uani 1 1 d . . . . .
O5W O 0.713(3) 0.979(2) 0.500000 0.102(16) Uiso 0.5 2 d S . P . .
O7 O 0.8226(3) 0.7377(3) 0.7003(3) 0.0176(12) Uani 1 1 d . . . . .
O6W O 0.4518(7) 0.5495(6) 0.8936(7) 0.079(4) Uiso 1 1 d . . . . .
O8 O 0.7857(3) 0.6591(3) 0.5842(3) 0.0153(12) Uani 1 1 d . . . . .
O9 O 0.8481(4) 0.5964(3) 0.7006(4) 0.0217(13) Uani 1 1 d . . . . .
O10 O 0.8211(3) 0.5319(3) 0.5847(3) 0.0193(13) Uani 1 1 d . . . . .
O11 O 0.8182(4) 0.5362(3) 0.8341(4) 0.0287(16) Uani 1 1 d . . . . .
O12 O 0.7474(4) 0.5201(3) 0.7013(4) 0.0213(13) Uani 1 1 d . . . . .
O13 O 0.7267(5) 0.4824(4) 0.500000 0.0166(17) Uani 1 2 d S T P . .
O14 O 0.7689(4) 0.4161(3) 0.6200(4) 0.0285(16) Uani 1 1 d . . . . .
O15 O 0.6452(4) 0.4775(3) 0.6201(3) 0.0211(13) Uani 1 1 d . . . . .
O16 O 0.5803(5) 0.5272(4) 0.500000 0.0176(18) Uani 1 2 d S T P . .
O18 O 0.6845(3) 0.5867(3) 0.5857(3) 0.0163(12) Uani 1 1 d . . . . .
O018 O 0.7128(3) 0.6484(3) 0.6954(3) 0.0147(11) Uani 1 1 d . . . . .
O19 O 0.7929(4) 0.6603(3) 0.8083(4) 0.0219(13) Uani 1 1 d . . . . .
O20 O 0.500000 0.500000 0.6252(5) 0.022(2) Uani 1 2 d S T P . .
O21 O 0.5949(3) 0.5694(3) 0.7072(4) 0.0212(13) Uani 1 1 d . . . . .
O22 O 0.5547(4) 0.6259(3) 0.8395(4) 0.0283(16) Uani 1 1 d . . . . .
O23 O 0.5444(3) 0.6239(3) 0.5876(3) 0.0179(12) Uani 1 1 d . . . . .
O24 O 0.6886(4) 0.5837(3) 0.8117(4) 0.0226(14) Uani 1 1 d . . . . .
O25 O 0.5724(3) 0.6887(3) 0.7066(4) 0.0208(13) Uani 1 1 d . . . . .
O26 O 0.5420(5) 0.7243(4) 0.500000 0.0199(18) Uani 1 2 d S T P . .
O28 O 0.6666(3) 0.7031(3) 0.8115(4) 0.0196(13) Uani 1 1 d . . . . .
O29 O 0.6643(3) 0.7011(3) 0.5858(3) 0.0136(11) Uani 1 1 d . . . . .
O30 O 0.6988(3) 0.7805(3) 0.7015(3) 0.0172(12) Uani 1 1 d . . . . .
O31 O 0.7729(4) 0.7849(3) 0.8343(4) 0.0236(14) Uani 1 1 d . . . . .
O32 O 0.6646(4) 0.8083(4) 0.500000 0.0144(16) Uani 1 2 d S T P . .
O33 O 0.6800(3) 0.8835(3) 0.6179(4) 0.0219(14) Uani 1 1 d . . . . .
O34 O 0.5854(3) 0.7914(3) 0.6202(4) 0.0195(13) Uani 1 1 d . . . . .
O35 O 0.4594(3) 0.7261(3) 0.6241(4) 0.0241(14) Uani 1 1 d . . . . .
O9W O 0.4490(5) 0.8274(5) 0.7171(6) 0.054(2) Uiso 1 1 d . . . . .
O8W O 0.930(3) 0.448(2) 0.500000 0.049(11) Uiso 0.3 2 d S . P . .
O7W O 1.102(3) 0.578(2) 0.500000 0.082(14) Uiso 0.4 2 d S . P . .
O10W O 0.5986(14) 0.9164(14) 0.7662(16) 0.036(6) Uiso 0.3 1 d . . P . .
O11W O 0.6007(16) 0.9809(14) 0.5632(17) 0.070(8) Uiso 0.4 1 d . . P . .
O12W O 0.809(4) 1.104(3) 0.473(4) 0.033(17) Uiso 0.1 1 d . . P . .
O13W O 0.364(3) 0.826(2) 0.444(3) 0.032(11) Uiso 0.15 1 d . . P . .
O14W O 0.509(5) 0.875(4) 0.500000 0.08(3) Uiso 0.2 2 d S . P . .
O15W O 0.469(3) 0.913(2) 0.597(3) 0.091(14) Uiso 0.3 1 d . . P . .
O16W O 1.061(5) 0.954(4) 0.500000 0.08(3) Uiso 0.2 2 d S . P . .
O18W O 0.760(5) 0.500(5) 1.000000 0.07(2) Uiso 0.2 2 d S . P . .
O19W O 1.129(4) 0.928(3) 0.500000 0.085(19) Uiso 0.3 2 d S . P . .
O20W O 1.145(7) 0.800(6) 0.500000 0.08(4) Uiso 0.14 2 d S . P . .
O21W O 0.556(2) 0.9235(19) 0.710(2) 0.036(9) Uiso 0.2 1 d . . P . .
O22W O 0.9693(19) 0.4783(16) 0.500000 0.018(7) Uiso 0.25 2 d S . P . .
P1 P 0.71193(10) 0.64917(9) 0.60889(11) 0.0084(3) Uani 1 1 d . . . . .
W1 W 0.67860(2) 0.80678(2) 0.60282(2) 0.01436(7) Uani 1 1 d . . . . .
W2 W 0.85474(2) 0.74746(2) 0.60246(2) 0.01393(7) Uani 1 1 d . . . . .
W3 W 0.88251(2) 0.59648(2) 0.60302(2) 0.01579(8) Uani 1 1 d . . . . .
W4 W 0.73890(2) 0.48794(2) 0.60288(2) 0.01738(8) Uani 1 1 d . . . . .
W5 W 0.61378(2) 0.63452(2) 0.77014(2) 0.01983(8) Uani 1 1 d . . . . .
W6 W 0.74939(2) 0.73256(2) 0.77018(2) 0.01600(8) Uani 1 1 d . . . . .
W7 W 0.77663(2) 0.57965(2) 0.77013(2) 0.01869(8) Uani 1 1 d . . . . .
Nb2 Nb 0.54484(3) 0.71101(2) 0.60348(3) 0.01511(10) Uani 0.6 1 d . . P . .
W8 W 0.54484(3) 0.71101(2) 0.60348(3) 0.01511(10) Uani 0.4 1 d . . P . .
Nb1 Nb 0.57967(4) 0.54553(3) 0.60216(4) 0.01596(15) Uani 1 1 d . . . . .
C1 C 0.6919(6) 0.4152(6) 0.8028(7) 0.042(3) Uani 1 1 d . . . . .
C2 C 0.5931(6) 0.3842(5) 0.7291(6) 0.032(2) Uani 1 1 d . . . . .
C3 C 0.5710(17) 0.8048(15) 0.8609(18) 0.058(8) Uiso 0.5 1 d . . P . .
C4 C 0.3822(11) 0.6392(10) 0.500000 0.051(5) Uiso 1 2 d S . P . .
C5 C 0.5938(19) 0.8825(18) 0.778(2) 0.067(9) Uiso 0.5 1 d . . P . .
C6 C 0.282(3) 0.699(2) 0.500000 0.067(13) Uiso 0.5 2 d S . P . .
C8 C 0.328(7) 0.760(6) 0.500000 0.08(3) Uiso 0.25 2 d S . P . .
C9 C 0.357(4) 0.746(4) 0.500000 0.035(15) Uiso 0.25 2 d S . P . .
N1 N 0.6258(5) 0.4365(4) 0.7695(5) 0.034(2) Uani 1 1 d . . . . .
N2 N 0.5703(11) 0.8253(9) 0.7894(12) 0.038(4) Uiso 0.5 1 d . . P . .
N3 N 0.361(2) 0.703(2) 0.500000 0.056(10) Uiso 0.5 2 d S . P . .
N5 N 0.345(3) 0.688(3) 0.467(3) 0.061(14) Uiso 0.25 1 d . . P . .

loop_
_atom_site_aniso_label
_atom_site_aniso_U_11
_atom_site_aniso_U_22
_atom_site_aniso_U_33
_atom_site_aniso_U_23
_atom_site_aniso_U_13
_atom_site_aniso_U_12
O1 0.024(4) 0.019(3) 0.033(4) -0.003(3) -0.005(3) 0.009(3)
O2 0.012(4) 0.017(4) 0.021(4) 0.000 0.000 0.003(3)
O3 0.017(3) 0.015(3) 0.021(3) -0.003(2) -0.004(2) 0.003(2)
O4 0.017(4) 0.010(4) 0.023(4) 0.000 0.000 0.000(3)
O5 0.014(3) 0.019(3) 0.031(4) -0.002(3) -0.003(3) -0.004(2)
O6 0.021(3) 0.010(3) 0.022(3) -0.001(2) 0.002(3) -0.003(2)
O7 0.021(3) 0.010(3) 0.022(3) -0.003(2) -0.003(3) -0.001(2)
O8 0.022(3) 0.009(3) 0.016(3) -0.002(2) 0.000(2) 0.000(2)
O9 0.027(3) 0.017(3) 0.021(3) 0.001(3) -0.007(3) -0.004(3)
O10 0.021(3) 0.016(3) 0.021(3) 0.000(2) 0.001(3) 0.000(2)
O11 0.043(4) 0.024(3) 0.019(3) 0.005(3) -0.012(3) -0.004(3)
O12 0.030(4) 0.015(3) 0.019(3) 0.005(2) 0.001(3) -0.003(3)
O13 0.028(5) 0.008(4) 0.014(4) 0.000 0.000 0.001(3)
O14 0.043(4) 0.009(3) 0.034(4) -0.001(3) -0.005(3) -0.002(3)
O15 0.034(4) 0.011(3) 0.018(3) 0.004(2) -0.004(3) -0.001(3)
O16 0.027(5) 0.013(4) 0.013(4) 0.000 0.000 -0.009(3)
O18 0.019(3) 0.014(3) 0.015(3) 0.000(2) -0.004(2) -0.002(2)
O018 0.019(3) 0.014(3) 0.011(3) 0.000(2) 0.000(2) -0.004(2)
O19 0.032(4) 0.018(3) 0.016(3) -0.004(2) -0.003(3) -0.004(3)
O20 0.032(5) 0.020(4) 0.013(4) 0.000 0.000 -0.015(4)
O21 0.023(3) 0.023(3) 0.018(3) 0.000(3) -0.004(3) -0.009(3)
O22 0.031(4) 0.037(4) 0.017(3) -0.001(3) 0.005(3) -0.013(3)
O23 0.021(3) 0.017(3) 0.016(3) -0.001(2) -0.001(2) -0.005(2)
O24 0.029(4) 0.019(3) 0.020(3) 0.003(3) -0.001(3) -0.008(3)
O25 0.023(3) 0.019(3) 0.020(3) -0.005(2) 0.004(3) -0.007(3)
O26 0.015(4) 0.016(4) 0.029(5) 0.000 0.000 -0.002(3)
O28 0.017(3) 0.021(3) 0.020(3) -0.006(3) 0.000(3) -0.005(2)
O29 0.015(3) 0.008(3) 0.017(3) 0.002(2) 0.001(2) -0.007(2)
O30 0.016(3) 0.017(3) 0.018(3) -0.004(2) -0.001(2) -0.004(2)
O31 0.026(4) 0.019(3) 0.025(3) -0.010(3) -0.002(3) -0.002(3)
O32 0.015(4) 0.008(4) 0.020(4) 0.000 0.000 -0.002(3)
O33 0.019(3) 0.013(3) 0.034(4) -0.005(3) -0.002(3) 0.000(2)
O34 0.017(3) 0.017(3) 0.024(3) -0.005(2) 0.004(3) -0.001(2)
O35 0.022(3) 0.021(3) 0.029(4) -0.005(3) 0.004(3) -0.005(3)
P1 0.0097(9) 0.0060(8) 0.0093(8) -0.0007(7) -0.0019(7) -0.0024(7)
W1 0.01445(15) 0.00754(14) 0.02109(17) -0.00263(12) 0.00064(13) -0.00034(11)
W2 0.01297(15) 0.00899(14) 0.01985(17) -0.00248(12) -0.00068(13) -0.00161(11)
W3 0.01690(16) 0.01069(15) 0.01979(17) 0.00013(12) -0.00297(13) 0.00289(12)
W4 0.02644(19) 0.00690(14) 0.01880(17) 0.00124(12) -0.00224(14) -0.00168(12)
W5 0.02230(18) 0.02359(18) 0.01360(16) -0.00191(13) 0.00051(14) -0.00758(14)
W6 0.01892(17) 0.01336(15) 0.01572(16) -0.00431(12) -0.00163(13) -0.00310(12)
W7 0.02710(19) 0.01391(15) 0.01506(16) 0.00191(12) -0.00419(14) -0.00204(13)
Nb2 0.0130(2) 0.0126(2) 0.0197(2) -0.00193(18) 0.00080(19) -0.00243(17)
W8 0.0130(2) 0.0126(2) 0.0197(2) -0.00193(18) 0.00080(19) -0.00243(17)
Nb1 0.0203(4) 0.0114(3) 0.0162(4) 0.0012(3) -0.0018(3) -0.0076(3)
C1 0.038(6) 0.040(6) 0.046(7) 0.030(6) -0.024(6) -0.011(5)
C2 0.034(6) 0.037(6) 0.027(5) 0.018(5) -0.005(4) -0.009(5)
N1 0.040(5) 0.029(5) 0.032(5) 0.017(4) -0.015(4) -0.005(4)

loop_
_atom_type_symbol
_atom_type_description
_atom_type_scat_dispersion_real
_atom_type_scat_dispersion_imag
_atom_type_scat_source
O O 0.0106 0.0060 'International Tables Vol C Tables 4.2.6.8 and 6.1.1.4'
P P 0.1023 0.0942 'International Tables Vol C Tables 4.2.6.8 and 6.1.1.4'
W W -0.8490 6.8722 'International Tables Vol C Tables 4.2.6.8 and 6.1.1.4'
Nb Nb -2.0727 0.6215 'International Tables Vol C Tables 4.2.6.8 and 6.1.1.4'
C C 0.0033 0.0016 'International Tables Vol C Tables 4.2.6.8 and 6.1.1.4'
N N 0.0061 0.0033 'International Tables Vol C Tables 4.2.6.8 and 6.1.1.4'

loop_
_geom_angle_atom_site_label_1
_geom_angle_atom_site_label_2
_geom_angle_atom_site_label_3
_geom_angle
_geom_angle_site_symmetry_1
_geom_angle_site_symmetry_3
W3 O2 W3 163.0(5) 6_556 .
O22W O1W O22W 180.00(3) . 5_766
O22W O1W O8W 179(3) . 5_766
O22W O1W O8W 1(3) 5_766 5_766
O22W O1W O8W 1(3) . .
O22W O1W O8W 179(3) 5_766 .
O8W O1W O8W 180.0 5_766 .
W2 O3 W3 122.5(3) . .
W2 O4 W2 162.8(5) 6_556 .
W2 O6 W1 151.7(4) . .
W2 O7 W6 151.0(4) . .
P1 O8 W3 129.2(3) . .
P1 O8 W2 127.5(3) . .
W3 O8 W2 89.7(2) . .
W3 O9 W7 150.9(4) . .
W3 O10 W4 152.5(4) . .
W7 O12 W4 152.8(4) . .
W4 O13 W4 163.8(5) 6_556 .
W4 O15 Nb1 120.7(3) . .
Nb1 O16 Nb1 155.7(5) . 6_556
P1 O18 Nb1 129.7(4) . .
P1 O18 W4 127.3(3) . .
Nb1 O18 W4 91.4(2) . .
P1 O018 W7 125.9(3) . .
P1 O018 W5 124.3(3) . .
W7 O018 W5 90.9(2) . .
P1 O018 W6 124.3(3) . .
W7 O018 W6 90.1(2) . .
W5 O018 W6 90.8(2) . .
W7 O19 W6 123.2(3) . .
Nb1 O20 Nb1 154.4(5) . 2_665
W5 O21 Nb1 144.6(4) . .
Nb1 O23 Nb2 152.3(4) . .
W7 O24 W5 123.0(3) . .
W5 O25 Nb2 149.2(4) . .
Nb2 O26 Nb2 162.2(5) 6_556 .
W6 O28 W5 123.6(3) . .
P1 O29 W1 128.5(3) . .
P1 O29 Nb2 129.2(3) . .
W1 O29 Nb2 90.5(2) . .
W6 O30 W1 151.8(4) . .
W1 O32 W1 163.3(5) . 6_556
W1 O34 Nb2 121.9(3) . .
O7W O8W O22W 180(8) 5_766 .
O7W O8W O1W 179(6) 5_766 .
O22W O8W O1W 1(2) . .
C5 O10W O21W 105(5) . .
O12W O12W O19W 71(3) 6_556 5_776
O16W O19W O12W 160(3) . 5_776
O16W O19W O12W 160(3) . 2_775
O12W O19W O12W 38(6) 5_776 2_775
O10W O21W C5 26.3(18) . .
O1W O22W O8W 177(6) . .
O1W O22W O22W 0.002(12) . 5_766
O8W O22W O22W 177(6) . 5_766
O8 P1 O18 112.1(3) . .
O8 P1 O29 112.8(3) . .
O18 P1 O29 112.0(3) . .
O8 P1 O018 106.7(3) . .
O18 P1 O018 105.8(3) . .
O29 P1 O018 106.9(3) . .
O33 W1 O34 99.5(3) . .
O33 W1 O32 98.3(3) . .
O34 W1 O32 91.8(3) . .
O33 W1 O6 101.3(3) . .
O34 W1 O6 159.0(3) . .
O32 W1 O6 88.1(3) . .
O33 W1 O30 98.0(3) . .
O34 W1 O30 89.2(3) . .
O32 W1 O30 163.2(3) . .
O6 W1 O30 85.1(3) . .
O33 W1 O29 173.8(3) . .
O34 W1 O29 74.4(2) . .
O32 W1 O29 82.5(3) . .
O6 W1 O29 84.8(2) . .
O30 W1 O29 81.6(2) . .
O5 W2 O6 102.0(3) . .
O5 W2 O4 97.9(3) . .
O6 W2 O4 88.3(3) . .
O5 W2 O7 99.0(3) . .
O6 W2 O7 86.7(3) . .
O4 W2 O7 163.0(3) . .
O5 W2 O3 100.2(3) . .
O6 W2 O3 157.8(3) . .
O4 W2 O3 89.6(3) . .
O7 W2 O3 88.9(3) . .
O5 W2 O8 173.7(3) . .
O6 W2 O8 84.3(2) . .
O4 W2 O8 81.8(3) . .
O7 W2 O8 81.6(2) . .
O3 W2 O8 73.6(2) . .
O1 W3 O10 102.4(3) . .
O1 W3 O2 97.9(4) . .
O10 W3 O2 88.2(3) . .
O1 W3 O9 97.8(3) . .
O10 W3 O9 86.6(3) . .
O2 W3 O9 164.2(3) . .
O1 W3 O3 99.5(3) . .
O10 W3 O3 158.1(3) . .
O2 W3 O3 89.9(3) . .
O9 W3 O3 89.3(3) . .
O1 W3 O8 173.4(3) . .
O10 W3 O8 84.1(2) . .
O2 W3 O8 83.0(3) . .
O9 W3 O8 81.6(2) . .
O3 W3 O8 74.0(2) . .
O14 W4 O15 101.1(3) . .
O14 W4 O13 99.5(4) . .
O15 W4 O13 92.0(3) . .
O14 W4 O10 102.0(3) . .
O15 W4 O10 156.5(3) . .
O13 W4 O10 88.0(3) . .
O14 W4 O12 97.7(3) . .
O15 W4 O12 88.4(3) . .
O13 W4 O12 162.3(3) . .
O10 W4 O12 84.6(3) . .
O14 W4 O18 173.5(3) . .
O15 W4 O18 72.6(2) . .
O13 W4 O18 82.8(3) . .
O10 W4 O18 84.1(2) . .
O12 W4 O18 80.5(2) . .
O22 W5 O25 103.8(3) . .
O22 W5 O21 103.7(3) . .
O25 W5 O21 90.9(3) . .
O22 W5 O28 98.8(3) . .
O25 W5 O28 89.0(3) . .
O21 W5 O28 156.8(3) . .
O22 W5 O24 98.7(3) . .
O25 W5 O24 157.2(3) . .
O21 W5 O24 87.4(3) . .
O28 W5 O24 83.9(3) . .
O22 W5 O018 167.6(3) . .
O25 W5 O018 85.1(2) . .
O21 W5 O018 84.5(2) . .
O28 W5 O018 72.4(2) . .
O24 W5 O018 72.1(2) . .
O31 W6 O28 100.7(3) . .
O31 W6 O30 102.9(3) . .
O28 W6 O30 90.3(3) . .
O31 W6 O7 102.5(3) . .
O28 W6 O7 156.8(3) . .
O30 W6 O7 85.2(3) . .
O31 W6 O19 100.6(3) . .
O28 W6 O19 87.4(3) . .
O30 W6 O19 156.4(3) . .
O7 W6 O19 87.7(3) . .
O31 W6 O018 171.1(3) . .
O28 W6 O018 73.3(2) . .
O30 W6 O018 83.8(2) . .
O7 W6 O018 83.6(2) . .
O19 W6 O018 73.0(2) . .
O11 W7 O24 100.7(3) . .
O11 W7 O12 102.4(3) . .
O24 W7 O12 91.4(3) . .
O11 W7 O19 100.5(3) . .
O24 W7 O19 87.8(3) . .
O12 W7 O19 156.8(3) . .
O11 W7 O9 102.2(3) . .
O24 W7 O9 157.1(3) . .
O12 W7 O9 85.0(3) . .
O19 W7 O9 86.8(3) . .
O11 W7 O018 171.9(3) . .
O24 W7 O018 73.9(2) . .
O12 W7 O018 84.0(2) . .
O19 W7 O018 73.5(2) . .
O9 W7 O018 83.2(2) . .
O35 Nb2 O26 99.1(4) . .
O35 Nb2 O23 102.5(3) . .
O26 Nb2 O23 90.1(3) . .
O35 Nb2 O34 100.6(3) . .
O26 Nb2 O34 91.7(3) . .
O23 Nb2 O34 156.2(3) . .
O35 Nb2 O25 95.7(3) . .
O26 Nb2 O25 165.0(3) . .
O23 Nb2 O25 84.4(3) . .
O34 Nb2 O25 87.9(3) . .
O35 Nb2 O29 172.6(3) . .
O26 Nb2 O29 84.7(3) . .
O23 Nb2 O29 83.9(2) . .
O34 Nb2 O29 72.7(2) . .
O25 Nb2 O29 80.9(2) . .
O23 Nb1 O20 102.2(2) . .
O23 Nb1 O16 93.2(3) . .
O20 Nb1 O16 96.4(4) . .
O23 Nb1 O15 161.3(3) . .
O20 Nb1 O15 95.7(2) . .
O16 Nb1 O15 90.0(3) . .
O23 Nb1 O21 87.2(3) . .
O20 Nb1 O21 92.7(3) . .
O16 Nb1 O21 170.6(3) . .
O15 Nb1 O21 86.7(3) . .
O23 Nb1 O18 87.1(2) . .
O20 Nb1 O18 169.9(2) . .
O16 Nb1 O18 87.0(3) . .
O15 Nb1 O18 74.7(2) . .
O21 Nb1 O18 83.6(2) . .
N5 C4 N5 50(5) 6_556 .
N5 C4 N3 30(2) 6_556 .
N5 C4 N3 30(2) . .
O10W C5 N2 165(5) . .
O10W C5 O21W 49(4) . .
N2 C5 O21W 117(3) . .
N5 C6 N5 51(5) 6_556 .
N5 C6 N3 29(3) 6_556 .
N5 C6 N3 29(3) . .
N5 C6 C8 69(5) 6_556 .
N5 C6 C8 69(5) . .
N3 C6 C8 53(5) . .
N5 C6 O2W 143(4) 6_556 5_666
N5 C6 O2W 143(4) . 5_666
N3 C6 O2W 166(4) . 5_666
C8 C6 O2W 141(6) . 5_666
N5 C6 C9 51(4) 6_556 .
N5 C6 C9 51(4) . .
N3 C6 C9 32(3) . .
C8 C6 C9 21(5) . .
O2W C6 C9 162(5) 5_666 .
C9 C8 N3 33(10) . .
C9 C8 C6 95(10) . .
N3 C8 C6 61(6) . .
C9 C8 N5 52(10) . 6_556
N3 C8 N5 25(3) . 6_556
C6 C8 N5 49(4) . 6_556
C9 C8 N5 52(10) . .
N3 C8 N5 25(3) . .
C6 C8 N5 49(4) . .
N5 C8 N5 41(5) 6_556 .
C9 C8 O13W 92(10) . .
N3 C8 O13W 120(7) . .
C6 C8 O13W 147(3) . .
N5 C8 O13W 144(8) 6_556 .
N5 C8 O13W 115(5) . .
C9 C8 O13W 92(10) . 6_556
N3 C8 O13W 120(7) . 6_556
C6 C8 O13W 147(3) . 6_556
N5 C8 O13W 115(5) 6_556 6_556
N5 C8 O13W 144(8) . 6_556
O13W C8 O13W 65(5) . 6_556
C8 C9 N3 125(10) . .
C8 C9 N5 107(10) . .
N3 C9 N5 29(3) . .
C8 C9 N5 107(10) . 6_556
N3 C9 N5 29(3) . 6_556
N5 C9 N5 50(6) . 6_556
C8 C9 C6 64(10) . .
N3 C9 C6 61(5) . .
N5 C9 C6 50(3) . .
N5 C9 C6 50(3) 6_556 .
C1 N1 C2 109.1(9) . .
C5 N2 C3 116(3) . .
N5 N3 N5 107(10) 6_556 .
N5 N3 C9 113(7) 6_556 .
N5 N3 C9 113(7) . .
N5 N3 C8 101(7) 6_556 .
N5 N3 C8 101(7) . .
C9 N3 C8 22(7) . .
N5 N3 C4 73(6) 6_556 .
N5 N3 C4 73(6) . .
C9 N3 C4 169(7) . .
C8 N3 C4 168(7) . .
N5 N3 C6 64(6) 6_556 .
N5 N3 C6 64(6) . .
C9 N3 C6 88(6) . .
C8 N3 C6 65(6) . .
C4 N3 C6 103(3) . .
N3 N5 N5 37(6) . 6_556
N3 N5 C6 87(7) . .
N5 N5 C6 65(3) 6_556 .
N3 N5 C9 38(5) . .
N5 N5 C9 65(3) 6_556 .
C6 N5 C9 79(5) . .
N3 N5 C4 77(7) . .
N5 N5 C4 65(2) 6_556 .
C6 N5 C4 113(4) . .
C9 N5 C4 115(5) . .
N3 N5 C8 54(6) . .
N5 N5 C8 70(3) 6_556 .
C6 N5 C8 61(5) . .
C9 N5 C8 21(5) . .
C4 N5 C8 130(5) . .

loop_
_geom_bond_atom_site_label_1
_geom_bond_atom_site_label_2
_geom_bond_distance
_geom_bond_site_symmetry_2
O1 W3 1.709(7) .
O2 W3 1.9062(14) 6_556
O2 W3 1.9063(14) .
O1W O22W 0.77(4) .
O1W O22W 0.77(4) 5_766
O1W O8W 1.78(5) 5_766
O1W O8W 1.78(5) .
O3 W2 1.912(6) .
O3 W3 1.912(6) .
O2W C6 1.67(7) 5_666
O4 W2 1.8965(13) 6_556
O4 W2 1.8965(13) .
O5 W2 1.725(6) .
O6 W2 1.890(6) .
O6 W1 1.913(6) .
O5W O18W 0.70(10) 3_656
O7 W2 1.909(6) .
O7 W6 1.926(7) .
O8 P1 1.529(6) .
O8 W3 2.366(6) .
O8 W2 2.386(6) .
O9 W3 1.909(7) .
O9 W7 1.927(7) .
O10 W3 1.887(6) .
O10 W4 1.906(6) .
O11 W7 1.715(7) .
O12 W7 1.902(7) .
O12 W4 1.941(7) .
O13 W4 1.9018(14) 6_556
O13 W4 1.9019(14) .
O14 W4 1.710(7) .
O15 W4 1.876(7) .
O15 Nb1 1.994(7) .
O16 Nb1 1.912(2) .
O16 Nb1 1.912(2) 6_556
O18 P1 1.530(6) .
O18 Nb1 2.264(6) .
O18 W4 2.433(6) .
O018 P1 1.583(6) .
O018 W7 2.388(6) .
O018 W5 2.394(6) .
O018 W6 2.406(6) .
O19 W7 1.927(6) .
O19 W6 1.930(7) .
O20 Nb1 1.900(2) .
O20 Nb1 1.900(2) 2_665
O21 W5 1.871(6) .
O21 Nb1 2.014(6) .
O22 W5 1.727(7) .
O23 Nb1 1.871(6) .
O23 Nb2 1.930(6) .
O24 W7 1.887(7) .
O24 W5 1.990(7) .
O25 W5 1.849(7) .
O25 Nb2 2.023(7) .
O26 Nb2 1.9170(15) 6_556
O26 Nb2 1.9171(15) .
O28 W6 1.902(6) .
O28 W5 1.976(6) .
O29 P1 1.531(6) .
O29 W1 2.354(5) .
O29 Nb2 2.372(6) .
O30 W6 1.915(6) .
O30 W1 1.936(6) .
O31 W6 1.705(6) .
O32 W1 1.9019(13) .
O32 W1 1.9020(13) 6_556
O33 W1 1.703(6) .
O34 W1 1.883(6) .
O34 Nb2 1.957(6) .
O35 Nb2 1.747(7) .
O8W O7W 0.85(6) 5_766
O8W O22W 1.01(6) .
O10W C5 0.78(4) .
O10W O21W 1.33(5) .
O12W O12W 0.97(14) 6_556
O12W O19W 1.49(10) 5_776
O13W C8 1.92(12) .
O16W O19W 1.45(11) .
O21W C5 1.70(6) .
O22W O22W 1.53(7) 5_766
C1 N1 1.505(14) .
C2 N1 1.508(15) .
C3 N2 1.38(4) .
C4 N5 1.43(6) 6_556
C4 N5 1.43(6) .
C4 N3 1.46(5) .
C5 N2 1.35(4) .
C6 N5 1.39(7) 6_556
C6 N5 1.39(7) .
C6 N3 1.55(7) .
C6 C8 1.61(13) .
C6 C9 1.78(9) .
C8 C9 0.65(13) .
C8 N3 1.41(13) .
C8 N5 1.72(13) 6_556
C8 N5 1.72(13) .
C9 N3 0.94(8) .
C9 N5 1.41(9) .
C9 N5 1.41(9) 6_556
N3 N5 0.75(6) 6_556
N3 N5 0.75(6) .
N5 N5 1.20(12) 6_556
